data_4085596
loop_
_publ_author_name
'Sakaba, Hiroyuki'
'Tonosaki, Hiroki'
'Isozaki, Kazuyoshi'
'Kwon, Eunsang'

_publ_section_title
;
 \h3-Silaallyl/Alkenylsilyl Molybdenum Complex: Synthesis, Structure, and
 Reactivity toward Primary Amines To Form Mo--N--Si Three-Membered Cyclic
 Complexes
;
_journal_issue 6
_journal_name_full Organometallics
_journal_page_first 1029
_journal_paper_doi 10.1021/om500996r
_journal_volume 34
_journal_year 2015
_chemical_formula_moiety 'C30 H39 Mo N O2 Si'
_chemical_formula_sum 'C30 H39 Mo N O2 Si'
_chemical_formula_weight 569.67
_space_group_IT_number 14
_symmetry_cell_setting monoclinic
_symmetry_Int_Tables_number 14
_symmetry_space_group_name_Hall '-P 2ybc'
_symmetry_space_group_name_H-M 'P 1 21/c 1'
_atom_sites_solution_hydrogens geom
_atom_sites_solution_primary direct
_atom_sites_solution_secondary difmap
_cell_angle_alpha 90.0000
_cell_angle_beta 102.648(3)
_cell_angle_gamma 90.0000
_cell_formula_units_Z 4
_cell_length_a 8.915(3)
_cell_length_b 19.109(5)
_cell_length_c 17.452(5)
_cell_measurement_reflns_used 6256
_cell_measurement_temperature 173
_cell_measurement_theta_max 27.48
_cell_measurement_theta_min 3.05
_cell_volume 2900.9(15)
_computing_cell_refinement CrystalClear
_computing_data_collection 'CrystalClear (Rigaku/MSC Inc., 2006)'
_computing_data_reduction CrystalClear
_computing_molecular_graphics 'CrystalStructure 4.0'
_computing_publication_material 'CrystalStructure 4.0 (Rigaku, 2010)'
_computing_structure_refinement 'SHELXL97 (Sheldrick, 2008)'
_computing_structure_solution 'SHELXS97 (Sheldrick, 2008)'
_diffrn_ambient_temperature 173
_diffrn_detector_area_resol_mean 7.314
_diffrn_measured_fraction_theta_full 1.000
_diffrn_measured_fraction_theta_max 1.000
_diffrn_measurement_device_type 'Rigaku Saturn70'
_diffrn_measurement_method \w
_diffrn_radiation_type 'Mo K\a'
_diffrn_radiation_wavelength 0.71070
_diffrn_reflns_av_R_equivalents 0.1052
_diffrn_reflns_limit_h_max 11
_diffrn_reflns_limit_h_min -11
_diffrn_reflns_limit_k_max 24
_diffrn_reflns_limit_k_min -24
_diffrn_reflns_limit_l_max 22
_diffrn_reflns_limit_l_min -22
_diffrn_reflns_number 42981
_diffrn_reflns_theta_full 27.50
_diffrn_reflns_theta_max 27.50
_diffrn_standards_number 0
_exptl_absorpt_coefficient_mu 0.518
_exptl_absorpt_correction_T_max 0.902
_exptl_absorpt_correction_T_min 0.874
_exptl_absorpt_correction_type numerical
_exptl_absorpt_process_details 'NUMABS (Rigaku, 1999)'
_exptl_crystal_colour orange
_exptl_crystal_density_diffrn 1.304
_exptl_crystal_density_method 'not measured'
_exptl_crystal_description prism
_exptl_crystal_F_000 1192.00
_exptl_crystal_size_max 0.120
_exptl_crystal_size_mid 0.060
_exptl_crystal_size_min 0.010
_refine_diff_density_max 0.770
_refine_diff_density_min -0.740
_refine_ls_extinction_method none
_refine_ls_goodness_of_fit_ref 1.100
_refine_ls_hydrogen_treatment constr
_refine_ls_number_parameters 320
_refine_ls_number_reflns 6665
_refine_ls_number_restraints 0
_refine_ls_R_factor_gt 0.0645
_refine_ls_shift/su_max 0.001
_refine_ls_structure_factor_coef Fsqd
_refine_ls_weighting_details 'w = 1/[\s^2^(Fo^2^)+(0.0546P)^2^+3.9741P] where P=(Fo^2^+2Fc^2^)/3'
_refine_ls_weighting_scheme calc
_refine_ls_wR_factor_ref 0.1450
_reflns_number_gt 5319
_reflns_number_total 6673
_reflns_threshold_expression F^2^>2.0\s(F^2^)
_cod_data_source_file om500996r_si_002.cif
_cod_data_source_block complex4c
_cod_depositor_comments 'Adding full bibliography for 4085595--4085597.cif.'
_cod_original_cell_volume 2900.8(14)
_cod_database_code 4085596

loop_
_symmetry_equiv_pos_site_id
_symmetry_equiv_pos_as_xyz
1 +X,+Y,+Z
2 -X,1/2+Y,1/2-Z
3 -X,-Y,-Z
4 +X,1/2-Y,1/2+Z

loop_
_atom_site_label
_atom_site_type_symbol
_atom_site_fract_x
_atom_site_fract_y
_atom_site_fract_z
_atom_site_U_iso_or_equiv
_atom_site_adp_type
_atom_site_occupancy
_atom_site_symmetry_multiplicity
_atom_site_calc_flag
_atom_site_refinement_flags
Mo1 Mo 0.26656(4) 0.710952(17) 0.38012(2) 0.02464(12) Uani 1.0 4 d .
Si1 Si 0.28478(12) 0.58079(5) 0.28679(6) 0.0234(3) Uani 1.0 4 d .
O1 O -0.0666(4) 0.6920(2) 0.4031(3) 0.0582(11) Uani 1.0 4 d .
O2 O 0.2782(5) 0.63934(19) 0.5417(2) 0.0589(10) Uani 1.0 4 d .
N1 N 0.4307(4) 0.62358(18) 0.3577(3) 0.0273(8) Uani 1.0 4 d .
C1 C 0.1627(5) 0.6580(2) 0.2600(3) 0.0271(9) Uani 1.0 4 d .
C2 C -0.0087(5) 0.6497(3) 0.2203(3) 0.0376(11) Uani 1.0 4 d .
C3 C -0.0911(6) 0.7198(3) 0.2033(4) 0.0528(14) Uani 1.0 4 d .
C4 C -0.0313(7) 0.6075(4) 0.1452(4) 0.0678(18) Uani 1.0 4 d .
C5 C 0.0569(6) 0.6982(3) 0.3913(3) 0.0371(11) Uani 1.0 4 d .
C6 C 0.2780(6) 0.6637(3) 0.4801(3) 0.0362(10) Uani 1.0 4 d .
C7 C 0.5269(5) 0.5858(3) 0.4256(3) 0.0405(11) Uani 1.0 4 d .
C8 C 0.6562(6) 0.5412(3) 0.4053(4) 0.0540(15) Uani 1.0 4 d .
C9 C 0.2075(5) 0.5062(2) 0.3368(3) 0.0255(9) Uani 1.0 4 d .
C10 C 0.2798(5) 0.4406(2) 0.3404(3) 0.0296(9) Uani 1.0 4 d .
C11 C 0.2294(5) 0.3840(3) 0.3773(3) 0.0343(10) Uani 1.0 4 d .
C12 C 0.1047(5) 0.3899(3) 0.4107(3) 0.0351(10) Uani 1.0 4 d .
C13 C 0.0290(6) 0.4538(3) 0.4072(3) 0.0367(11) Uani 1.0 4 d .
C14 C 0.0803(5) 0.5112(3) 0.3712(3) 0.0303(9) Uani 1.0 4 d .
C15 C 0.3715(6) 0.5382(3) 0.2087(3) 0.0374(11) Uani 1.0 4 d .
C16 C 0.5168(7) 0.5544(3) 0.1976(4) 0.0621(17) Uani 1.0 4 d .
C17 C 0.5753(10) 0.5201(4) 0.1392(6) 0.098(3) Uani 1.0 4 d .
C18 C 0.4909(13) 0.4715(4) 0.0917(5) 0.103(4) Uani 1.0 4 d .
C19 C 0.3491(11) 0.4559(3) 0.1007(4) 0.079(3) Uani 1.0 4 d .
C20 C 0.2901(7) 0.4881(3) 0.1583(3) 0.0540(14) Uani 1.0 4 d .
C21 C 0.3108(7) 0.8162(3) 0.4428(3) 0.0448(13) Uani 1.0 4 d .
C22 C 0.4575(6) 0.7908(2) 0.4342(3) 0.0386(11) Uani 1.0 4 d .
C23 C 0.4565(5) 0.7917(2) 0.3527(3) 0.0292(9) Uani 1.0 4 d .
C24 C 0.3139(6) 0.8175(3) 0.3117(3) 0.0357(10) Uani 1.0 4 d .
C25 C 0.2232(6) 0.8314(3) 0.3663(4) 0.0433(12) Uani 1.0 4 d .
C26 C 0.2633(10) 0.8332(4) 0.5185(4) 0.092(3) Uani 1.0 4 d .
C27 C 0.5944(8) 0.7767(3) 0.5001(4) 0.081(3) Uani 1.0 4 d .
C28 C 0.5897(6) 0.7744(3) 0.3158(4) 0.0592(16) Uani 1.0 4 d .
C29 C 0.2756(7) 0.8334(3) 0.2252(3) 0.0627(17) Uani 1.0 4 d .
C30 C 0.0708(7) 0.8697(3) 0.3479(5) 0.083(3) Uani 1.0 4 d .
H1 H 0.4806 0.6434 0.3368 0.0492 Uiso 1.0 4 calc R
H2 H 0.2079 0.6832 0.2217 0.0326 Uiso 1.0 4 calc R
H3 H -0.0580 0.6240 0.2567 0.0451 Uiso 1.0 4 calc R
H4C H -0.0573 0.7429 0.1612 0.0633 Uiso 1.0 4 calc R
H5A H -0.0679 0.7486 0.2495 0.0633 Uiso 1.0 4 calc R
H6B H -0.2001 0.7121 0.1885 0.0633 Uiso 1.0 4 calc R
H7A H 0.0116 0.6325 0.1073 0.0813 Uiso 1.0 4 calc R
H8B H -0.1391 0.6001 0.1247 0.0813 Uiso 1.0 4 calc R
H9C H 0.0195 0.5631 0.1559 0.0813 Uiso 1.0 4 calc R
H10B H 0.5723 0.6198 0.4652 0.0486 Uiso 1.0 4 calc R
H11A H 0.4608 0.5556 0.4485 0.0486 Uiso 1.0 4 calc R
H12A H 0.7172 0.5695 0.3784 0.0127 Uiso 1.0 4 calc R
H13D H 0.6123 0.5030 0.3721 0.0127 Uiso 1.0 4 calc R
H14C H 0.7199 0.5230 0.4527 0.0127 Uiso 1.0 4 calc R
H15 H 0.3638 0.4351 0.3175 0.0355 Uiso 1.0 4 calc R
H16 H 0.2808 0.3415 0.3794 0.0411 Uiso 1.0 4 calc R
H17 H 0.0710 0.3517 0.4353 0.0421 Uiso 1.0 4 calc R
H18 H -0.0566 0.4582 0.4292 0.0440 Uiso 1.0 4 calc R
H19 H 0.0290 0.5537 0.3699 0.0364 Uiso 1.0 4 calc R
H20 H 0.5758 0.5881 0.2290 0.0745 Uiso 1.0 4 calc R
H21 H 0.6737 0.5308 0.1329 0.1180 Uiso 1.0 4 calc R
H22 H 0.5310 0.4491 0.0533 0.1231 Uiso 1.0 4 calc R
H23 H 0.2903 0.4232 0.0678 0.0953 Uiso 1.0 4 calc R
H24 H 0.1919 0.4760 0.1636 0.0648 Uiso 1.0 4 calc R
H25C H 0.2493 0.8829 0.5220 0.1105 Uiso 1.0 4 calc R
H26A H 0.3417 0.8179 0.5622 0.1105 Uiso 1.0 4 calc R
H27B H 0.1685 0.8098 0.5196 0.1105 Uiso 1.0 4 calc R
H28B H 0.6633 0.8159 0.5058 0.0977 Uiso 1.0 4 calc R
H29C H 0.6466 0.7355 0.4884 0.0977 Uiso 1.0 4 calc R
H30A H 0.5604 0.7698 0.5481 0.0977 Uiso 1.0 4 calc R
H31A H 0.6192 0.8154 0.2910 0.0711 Uiso 1.0 4 calc R
H32B H 0.5598 0.7382 0.2773 0.0711 Uiso 1.0 4 calc R
H33C H 0.6749 0.7584 0.3556 0.0711 Uiso 1.0 4 calc R
H34C H 0.2505 0.8821 0.2174 0.0753 Uiso 1.0 4 calc R
H35A H 0.1893 0.8056 0.1998 0.0753 Uiso 1.0 4 calc R
H36B H 0.3626 0.8228 0.2032 0.0753 Uiso 1.0 4 calc R
H37A H 0.0873 0.9177 0.3354 0.1002 Uiso 1.0 4 calc R
H38B H 0.0248 0.8680 0.3927 0.1002 Uiso 1.0 4 calc R
H39C H 0.0035 0.8479 0.3039 0.1002 Uiso 1.0 4 calc R

loop_
_atom_site_aniso_label
_atom_site_aniso_U_11
_atom_site_aniso_U_22
_atom_site_aniso_U_33
_atom_site_aniso_U_12
_atom_site_aniso_U_13
_atom_site_aniso_U_23
Mo1 0.0274(2) 0.02084(19) 0.02641(19) 0.00225(14) 0.00754(14) 0.00162(14)
Si1 0.0248(6) 0.0201(5) 0.0262(6) 0.0010(5) 0.0075(5) 0.0003(5)
O1 0.038(2) 0.062(3) 0.085(3) 0.0086(18) 0.035(2) 0.012(2)
O2 0.090(3) 0.053(3) 0.037(2) -0.001(2) 0.0204(19) 0.0139(17)
N1 0.0242(19) 0.0200(17) 0.037(2) 0.0020(15) 0.0054(16) 0.0004(15)
C1 0.025(2) 0.029(2) 0.027(2) 0.0004(17) 0.0060(17) 0.0036(17)
C2 0.026(3) 0.039(3) 0.042(3) 0.0003(19) -0.0042(19) 0.006(2)
C3 0.037(3) 0.043(3) 0.068(4) 0.007(3) -0.011(3) 0.010(3)
C4 0.050(4) 0.081(5) 0.061(4) -0.002(4) -0.012(3) -0.018(4)
C5 0.040(3) 0.031(3) 0.043(3) 0.005(2) 0.014(2) 0.0009(19)
C6 0.045(3) 0.028(3) 0.037(3) 0.001(2) 0.012(2) -0.0009(19)
C7 0.035(3) 0.033(3) 0.046(3) 0.004(2) -0.010(2) -0.002(2)
C8 0.031(3) 0.041(3) 0.085(4) 0.018(3) 0.001(3) -0.004(3)
C9 0.026(2) 0.023(2) 0.026(2) -0.0010(16) 0.0032(16) 0.0023(16)
C10 0.028(3) 0.026(2) 0.035(3) -0.0023(17) 0.0069(18) -0.0008(17)
C11 0.041(3) 0.023(2) 0.035(3) 0.0006(18) 0.001(2) 0.0034(18)
C12 0.044(3) 0.030(3) 0.030(3) -0.012(2) 0.006(2) 0.0060(18)
C13 0.039(3) 0.036(3) 0.038(3) -0.006(2) 0.015(2) 0.001(2)
C14 0.032(3) 0.027(3) 0.032(3) 0.0011(18) 0.0084(18) 0.0001(18)
C15 0.053(3) 0.030(3) 0.035(3) 0.005(2) 0.021(3) 0.0052(19)
C16 0.073(4) 0.041(3) 0.091(5) 0.004(3) 0.059(4) 0.006(3)
C17 0.130(7) 0.067(5) 0.135(7) 0.029(5) 0.110(7) 0.027(5)
C18 0.217(11) 0.040(4) 0.082(6) 0.050(6) 0.100(7) 0.019(4)
C19 0.157(8) 0.039(4) 0.050(4) 0.021(4) 0.039(5) -0.003(3)
C20 0.085(4) 0.038(3) 0.040(3) 0.002(3) 0.016(3) -0.007(3)
C21 0.079(4) 0.018(2) 0.046(3) -0.006(3) 0.031(3) -0.009(2)
C22 0.050(3) 0.021(2) 0.035(3) -0.010(2) -0.011(2) 0.0024(18)
C23 0.031(3) 0.0176(19) 0.039(3) -0.0036(17) 0.0080(18) 0.0014(17)
C24 0.041(3) 0.023(2) 0.040(3) -0.0053(19) 0.004(2) 0.0064(19)
C25 0.037(3) 0.026(3) 0.069(4) 0.007(2) 0.016(3) 0.009(3)
C26 0.166(8) 0.054(4) 0.078(5) -0.027(5) 0.075(5) -0.033(4)
C27 0.098(5) 0.044(4) 0.073(5) -0.031(4) -0.043(4) 0.024(3)
C28 0.046(3) 0.034(3) 0.108(5) -0.002(3) 0.038(4) 0.004(3)
C29 0.083(5) 0.050(4) 0.046(4) -0.017(3) -0.004(3) 0.023(3)
C30 0.057(4) 0.025(3) 0.173(8) 0.012(3) 0.034(5) 0.007(4)

loop_
_atom_type_symbol
_atom_type_description
_atom_type_scat_dispersion_real
_atom_type_scat_dispersion_imag
_atom_type_scat_source
C C 0.003 0.002
;
International Tables for Crystallography
(1992, Vol. C, Tables 4.2.6.8 and 6.1.1.4)
;
H H 0.000 0.000
;
International Tables for Crystallography
(1992, Vol. C, Table 6.1.1.4)
;
Mo Mo -1.683 0.686
;
International Tables for Crystallography
(1992, Vol. C, Tables 4.2.6.8 and 6.1.1.4)
;
N N 0.006 0.003
;
International Tables for Crystallography
(1992, Vol. C, Tables 4.2.6.8 and 6.1.1.4)
;
O O 0.011 0.006
;
International Tables for Crystallography
(1992, Vol. C, Tables 4.2.6.8 and 6.1.1.4)
;
Si Si 0.082 0.070
;
International Tables for Crystallography
(1992, Vol. C, Tables 4.2.6.8 and 6.1.1.4)
;

loop_
_geom_angle_atom_site_label_1
_geom_angle_atom_site_label_2
_geom_angle_atom_site_label_3
_geom_angle
_geom_angle_publ_flag
N1 Mo1 C1 71.05(13) yes
N1 Mo1 C5 125.99(16) yes
N1 Mo1 C6 84.58(17) yes
N1 Mo1 C21 131.98(17) yes
N1 Mo1 C22 96.22(15) yes
N1 Mo1 C23 86.01(14) yes
N1 Mo1 C24 109.64(15) yes
N1 Mo1 C25 142.27(17) yes
C1 Mo1 C5 80.43(17) yes
C1 Mo1 C6 122.49(17) yes
C5 Mo1 C6 73.37(19) yes
C5 Mo1 C21 97.6(2) yes
C5 Mo1 C22 132.69(19) yes
C5 Mo1 C23 146.55(17) yes
C5 Mo1 C24 115.31(17) yes
C5 Mo1 C25 89.57(18) yes
C6 Mo1 C21 90.57(18) yes
C6 Mo1 C22 92.90(17) yes
C6 Mo1 C23 124.93(16) yes
C6 Mo1 C24 147.52(17) yes
C6 Mo1 C25 121.6(2) yes
C1 Mo1 C21 143.81(16) yes
C1 Mo1 C22 139.59(17) yes
C1 Mo1 C23 104.89(15) yes
C1 Mo1 C24 89.97(15) yes
C1 Mo1 C25 108.08(16) yes
C21 Mo1 C22 36.22(19) yes
C21 Mo1 C23 58.46(19) yes
C21 Mo1 C24 57.96(17) yes
C21 Mo1 C25 35.83(17) yes
C22 Mo1 C23 34.82(16) yes
C22 Mo1 C24 57.49(15) yes
C22 Mo1 C25 59.09(16) yes
C23 Mo1 C24 33.62(14) yes
C23 Mo1 C25 57.17(16) yes
C24 Mo1 C25 34.03(19) yes
N1 Si1 C1 96.30(17) yes
N1 Si1 C9 108.12(17) yes
N1 Si1 C15 110.2(2) yes
C1 Si1 C9 118.14(19) yes
C1 Si1 C15 118.4(2) yes
C9 Si1 C15 104.9(2) yes
Mo1 N1 Si1 93.22(15) yes
Mo1 N1 C7 119.4(3) yes
Si1 N1 C7 122.3(3) yes
Mo1 C1 Si1 91.34(15) yes
Mo1 C1 C2 127.5(3) yes
Mo1 C5 O1 175.6(4) yes
Mo1 C6 O2 174.9(5) yes
Si1 C1 C2 120.4(3) yes
C1 C2 C3 112.6(4) yes
C1 C2 C4 112.0(4) yes
C3 C2 C4 109.4(4) yes
N1 C7 C8 114.5(5) yes
Si1 C9 C10 119.1(4) yes
Si1 C9 C14 124.2(3) yes
C10 C9 C14 116.7(4) yes
C9 C10 C11 121.7(5) yes
C10 C11 C12 120.7(4) yes
C11 C12 C13 119.1(5) yes
C12 C13 C14 120.5(5) yes
C9 C14 C13 121.2(4) yes
Si1 C15 C16 123.1(4) yes
Si1 C15 C20 120.8(5) yes
C16 C15 C20 116.1(5) yes
C15 C16 C17 120.2(6) yes
C16 C17 C18 121.2(9) yes
C17 C18 C19 119.5(9) yes
C18 C19 C20 120.5(7) yes
C15 C20 C19 122.6(7) yes
Mo1 C21 C22 73.6(3) yes
Mo1 C21 C25 74.3(3) yes
Mo1 C21 C26 123.9(4) yes
C22 C21 C25 107.3(5) yes
C22 C21 C26 127.0(5) yes
C25 C21 C26 125.2(6) yes
Mo1 C22 C21 70.2(3) yes
Mo1 C22 C23 76.0(3) yes
Mo1 C22 C27 126.2(4) yes
C21 C22 C23 107.1(4) yes
C21 C22 C27 125.9(5) yes
C23 C22 C27 126.4(5) yes
Mo1 C23 C22 69.2(3) yes
Mo1 C23 C24 74.3(3) yes
Mo1 C23 C28 126.7(3) yes
C22 C23 C24 108.7(4) yes
C22 C23 C28 126.4(4) yes
C24 C23 C28 124.8(5) yes
Mo1 C24 C23 72.1(3) yes
Mo1 C24 C25 68.9(3) yes
Mo1 C24 C29 129.3(4) yes
C23 C24 C25 108.3(4) yes
C23 C24 C29 124.2(5) yes
C25 C24 C29 127.2(5) yes
Mo1 C25 C21 69.9(3) yes
Mo1 C25 C24 77.1(3) yes
Mo1 C25 C30 128.2(4) yes
C21 C25 C24 108.5(5) yes
C21 C25 C30 125.5(6) yes
C24 C25 C30 124.9(6) yes
Mo1 N1 H1 100.763 no
Si1 N1 H1 108.567 no
C7 N1 H1 109.700 no
Mo1 C1 H2 105.034 no
Si1 C1 H2 105.025 no
C2 C1 H2 105.034 no
C1 C2 H3 107.535 no
C3 C2 H3 107.528 no
C4 C2 H3 107.520 no
C2 C3 H4C 109.466 no
C2 C3 H5A 109.468 no
C2 C3 H6B 109.467 no
H4C C3 H5A 109.474 no
H4C C3 H6B 109.479 no
H5A C3 H6B 109.474 no
C2 C4 H7A 109.469 no
C2 C4 H8B 109.468 no
C2 C4 H9C 109.480 no
H7A C4 H8B 109.464 no
H7A C4 H9C 109.469 no
H8B C4 H9C 109.478 no
N1 C7 H10B 108.627 no
N1 C7 H11A 108.624 no
C8 C7 H10B 108.625 no
C8 C7 H11A 108.626 no
H10B C7 H11A 107.578 no
C7 C8 H12A 109.500 no
C7 C8 H13D 109.500 no
C7 C8 H14C 109.500 no
H12A C8 H13D 109.443 no
H12A C8 H14C 109.443 no
H13D C8 H14C 109.443 no
C9 C10 H15 119.132 no
C11 C10 H15 119.127 no
C10 C11 H16 119.640 no
C12 C11 H16 119.655 no
C11 C12 H17 120.451 no
C13 C12 H17 120.440 no
C12 C13 H18 119.742 no
C14 C13 H18 119.752 no
C9 C14 H19 119.398 no
C13 C14 H19 119.392 no
C15 C16 H20 119.909 no
C17 C16 H20 119.900 no
C16 C17 H21 119.421 no
C18 C17 H21 119.418 no
C17 C18 H22 120.252 no
C19 C18 H22 120.264 no
C18 C19 H23 119.764 no
C20 C19 H23 119.783 no
C15 C20 H24 118.707 no
C19 C20 H24 118.712 no
C21 C26 H25C 109.466 no
C21 C26 H26A 109.471 no
C21 C26 H27B 109.472 no
H25C C26 H26A 109.474 no
H25C C26 H27B 109.468 no
H26A C26 H27B 109.476 no
C22 C27 H28B 109.466 no
C22 C27 H29C 109.478 no
C22 C27 H30A 109.475 no
H28B C27 H29C 109.472 no
H28B C27 H30A 109.472 no
H29C C27 H30A 109.466 no
C23 C28 H31A 109.476 no
C23 C28 H32B 109.470 no
C23 C28 H33C 109.465 no
H31A C28 H32B 109.471 no
H31A C28 H33C 109.474 no
H32B C28 H33C 109.471 no
C24 C29 H34C 109.462 no
C24 C29 H35A 109.472 no
C24 C29 H36B 109.469 no
H34C C29 H35A 109.474 no
H34C C29 H36B 109.470 no
H35A C29 H36B 109.481 no
C25 C30 H37A 109.470 no
C25 C30 H38B 109.477 no
C25 C30 H39C 109.477 no
H37A C30 H38B 109.465 no
H37A C30 H39C 109.473 no
H38B C30 H39C 109.466 no

loop_
_geom_bond_atom_site_label_1
_geom_bond_atom_site_label_2
_geom_bond_distance
_geom_bond_publ_flag
Mo1 N1 2.309(4) yes
Mo1 C1 2.329(4) yes
Mo1 C5 1.936(5) yes
Mo1 C6 1.948(5) yes
Mo1 C21 2.281(5) yes
Mo1 C22 2.326(5) yes
Mo1 C23 2.415(5) yes
Mo1 C24 2.442(5) yes
Mo1 C25 2.338(5) yes
Si1 N1 1.785(4) yes
Si1 C1 1.833(4) yes
Si1 C9 1.880(5) yes
Si1 C15 1.892(6) yes
O1 C5 1.170(7) yes
O2 C6 1.171(6) yes
N1 C7 1.490(6) yes
C1 C2 1.542(6) yes
C2 C3 1.526(7) yes
C2 C4 1.514(8) yes
C7 C8 1.536(8) yes
C9 C10 1.404(6) yes
C9 C14 1.397(7) yes
C10 C11 1.383(7) yes
C11 C12 1.368(7) yes
C12 C13 1.389(7) yes
C13 C14 1.391(7) yes
C15 C16 1.386(9) yes
C15 C20 1.392(7) yes
C16 C17 1.407(12) yes
C17 C18 1.357(11) yes
C18 C19 1.340(15) yes
C19 C20 1.377(10) yes
C21 C22 1.433(8) yes
C21 C25 1.422(7) yes
C21 C26 1.510(10) yes
C22 C23 1.421(7) yes
C22 C27 1.506(8) yes
C23 C24 1.405(6) yes
C23 C28 1.506(8) yes
C24 C25 1.402(8) yes
C24 C29 1.505(7) yes
C25 C30 1.515(8) yes
N1 H1 0.739 no
C1 H2 0.980 no
C2 H3 0.980 no
C3 H4C 0.960 no
C3 H5A 0.960 no
C3 H6B 0.960 no
C4 H7A 0.960 no
C4 H8B 0.960 no
C4 H9C 0.960 no
C7 H10B 0.970 no
C7 H11A 0.970 no
C8 H12A 0.960 no
C8 H13D 0.960 no
C8 H14C 0.960 no
C10 H15 0.930 no
C11 H16 0.930 no
C12 H17 0.930 no
C13 H18 0.930 no
C14 H19 0.930 no
C16 H20 0.930 no
C17 H21 0.930 no
C18 H22 0.930 no
C19 H23 0.930 no
C20 H24 0.930 no
C26 H25C 0.960 no
C26 H26A 0.960 no
C26 H27B 0.960 no
C27 H28B 0.960 no
C27 H29C 0.960 no
C27 H30A 0.960 no
C28 H31A 0.960 no
C28 H32B 0.960 no
C28 H33C 0.960 no
C29 H34C 0.960 no
C29 H35A 0.960 no
C29 H36B 0.960 no
C30 H37A 0.960 no
C30 H38B 0.960 no
C30 H39C 0.960 no
